data_1551269
loop_
_publ_author_name
'Alexandros P. Katsoulidis'
'Dmytro Antypov'
'George F. S. Whitehead'
'Elliot J. Carrington'
'Dave J. Adams'
'Neil G. Berry'
'George R. Darling'
'Matthew S. Dyer'
'Matthew J. Rosseinsky'

_publ_section_title
;
 Chemical control of structure and guest uptake by a conformationally
 mobile porous material
;
_journal_name_full Nature
_journal_page_first 213
_journal_page_last 217
_journal_paper_doi 10.1038/s41586-018-0820-9
_journal_volume 565
_journal_year 2019
_chemical_absolute_configuration syn
_chemical_formula_moiety '0.25(C40 H52 N20 O16 Zn4)'
_chemical_formula_sum 'C10 H13 N5 O4 Zn'
_chemical_formula_weight 332.62
_space_group_crystal_system monoclinic
_space_group_IT_number 4
_space_group_name_Hall 'P 2yb'
_space_group_name_H-M_alt 'P 1 21 1'
_atom_sites_solution_hydrogens geom
_cell_angle_alpha 90
_cell_angle_beta 95.22(2)
_cell_angle_gamma 90
_cell_formula_units_Z 4
_cell_length_a 9.6206(16)
_cell_length_b 9.0406(12)
_cell_length_c 20.395(5)
_cell_measurement_reflns_used 2382
_cell_measurement_temperature 100
_cell_measurement_theta_max 24.9170
_cell_measurement_theta_min 2.4220
_cell_volume 1766.5(6)
_computing_cell_refinement 'CrysAlisPro 1.171.38.46 (Rigaku OD, 2015)'
_computing_data_collection 'CrysAlisPro 1.171.38.46 (Rigaku OD, 2015)'
_computing_data_reduction 'CrysAlisPro 1.171.38.46 (Rigaku OD, 2015)'
_computing_molecular_graphics 'Olex2 (Dolomanov et al., 2009)'
_computing_publication_material 'Olex2 (Dolomanov et al., 2009)'
_computing_structure_refinement 'ShelXL (Sheldrick, 2015)'
_diffrn_ambient_temperature 100.0
_diffrn_detector 'CCD plate'
_diffrn_measured_fraction_theta_full 0.956
_diffrn_measured_fraction_theta_max 0.956
_diffrn_measurement_details
;
List of Runs (angles in degrees, time in seconds):
  # Type    Start    End  Width  t~exp~   \w     \q     \k     \f   Frames
--------------------------------------------------------------------------
  1  \w   -110.00   0.00   1.00   50.00    --  -20.00 -68.00   0.00  110
  2  \w   -110.00 -30.00   1.00   50.00    --  -20.00 -68.00 120.00   80
  3  \w   -110.00 -30.00   1.00   50.00    --  -20.00 -68.00 240.00   80
;
_diffrn_measurement_device 'abstract diffractometer'
_diffrn_measurement_device_type 'dtrek-CrysAlisPro-abstract goniometer imported rigaku-d*trek images'
_diffrn_measurement_method '\w scans'
_diffrn_orient_matrix_type 'CrysAlisPro convention (1999,Acta A55,543-557)'
_diffrn_orient_matrix_UB_11 0.0205986000
_diffrn_orient_matrix_UB_12 0.0102833000
_diffrn_orient_matrix_UB_13 0.0340017000
_diffrn_orient_matrix_UB_21 0.0069178000
_diffrn_orient_matrix_UB_22 -0.0774902000
_diffrn_orient_matrix_UB_23 0.0041019000
_diffrn_orient_matrix_UB_31 0.0709031000
_diffrn_orient_matrix_UB_32 0.0044083000
_diffrn_orient_matrix_UB_33 -0.0069128000
_diffrn_radiation_monochromator graphite
_diffrn_radiation_probe x-ray
_diffrn_radiation_type MoK\a
_diffrn_radiation_wavelength 0.71073
_diffrn_reflns_av_R_equivalents 0.0887
_diffrn_reflns_av_unetI/netI 0.1664
_diffrn_reflns_Laue_measured_fraction_full 0.956
_diffrn_reflns_Laue_measured_fraction_max 0.956
_diffrn_reflns_limit_h_max 6
_diffrn_reflns_limit_h_min -11
_diffrn_reflns_limit_k_max 10
_diffrn_reflns_limit_k_min -10
_diffrn_reflns_limit_l_max 24
_diffrn_reflns_limit_l_min -24
_diffrn_reflns_number 9657
_diffrn_reflns_point_group_measured_fraction_full 0.900
_diffrn_reflns_point_group_measured_fraction_max 0.900
_diffrn_reflns_theta_full 25.013
_diffrn_reflns_theta_max 25.013
_diffrn_reflns_theta_min 2.005
_diffrn_source 'fine-focus sealed X-ray tube'
_diffrn_source_type 'Enhance (Mo) X-ray Source'
_exptl_absorpt_coefficient_mu 1.406
_exptl_absorpt_correction_T_max 1.00000
_exptl_absorpt_correction_T_min 0.26619
_exptl_absorpt_correction_type multi-scan
_exptl_absorpt_process_details
;
CrysAlisPro 1.171.38.46 (Rigaku Oxford Diffraction, 2015)
Empirical absorption correction using spherical harmonics,
 implemented in SCALE3 ABSPACK scaling algorithm.
;
_exptl_crystal_colour white
_exptl_crystal_colour_primary white
_exptl_crystal_density_diffrn 1.251
_exptl_crystal_description plate
_exptl_crystal_F_000 680
_exptl_crystal_preparation 'Solvent Exchange in Formamide'
_exptl_crystal_size_max 0.08
_exptl_crystal_size_mid 0.07
_exptl_crystal_size_min 0.02
_refine_diff_density_max 1.115
_refine_diff_density_min -0.974
_refine_diff_density_rms 0.130
_refine_ls_abs_structure_details
;
 Flack x determined using 906 quotients [(I+)-(I-)]/[(I+)+(I-)]
 (Parsons, Flack and Wagner, Acta Cryst. B69 (2013) 249-259).
;
_refine_ls_abs_structure_Flack 0.04(4)
_refine_ls_extinction_coef .
_refine_ls_extinction_method none
_refine_ls_goodness_of_fit_ref 1.025
_refine_ls_hydrogen_treatment constr
_refine_ls_matrix_type full
_refine_ls_number_parameters 304
_refine_ls_number_reflns 5623
_refine_ls_number_restraints 76
_refine_ls_restrained_S_all 1.020
_refine_ls_R_factor_all 0.1467
_refine_ls_R_factor_gt 0.0958
_refine_ls_shift/su_max 0.000
_refine_ls_shift/su_mean 0.000
_refine_ls_structure_factor_coef Fsqd
_refine_ls_weighting_details 'w=1/[\s^2^(Fo^2^)+(0.1357P)^2^] where P=(Fo^2^+2Fc^2^)/3'
_refine_ls_weighting_scheme calc
_refine_ls_wR_factor_gt 0.2322
_refine_ls_wR_factor_ref 0.2610
_reflns_Friedel_coverage 0.762
_reflns_Friedel_fraction_full 0.836
_reflns_Friedel_fraction_max 0.836
_reflns_number_gt 3375
_reflns_number_total 5623
_reflns_threshold_expression 'I > 2\s(I)'
_cod_data_source_file 1000006.cif
_cod_data_source_block PCOD1000006
_cod_database_code 1551269
_chemical_oxdiff_formula 'Zn C10 H10 N5 O3'
_shelx_space_group_comment
;
The symmetry employed for this shelxl refinement is uniquely defined
by the following loop, which should always be used as a source of
symmetry information in preference to the above space-group names.
They are only intended as comments.
;
_shelx_estimated_absorpt_t_max 0.972
_shelx_estimated_absorpt_t_min 0.896
_reflns_odcompleteness_completeness 95.58
_reflns_odcompleteness_iscentric 1
_reflns_odcompleteness_theta 24.96
_olex2_refinement_description
;
1. Fixed Uiso
 At 1.2 times of:
  All C(H) groups, All C(H,H) groups, All N(H) groups, All N(H,H) groups
2. Restrained distances
 O5-C12
 1.2 with sigma of 0.02
 C12-C11
 1.5 with sigma of 0.02
 C12-N7
 1.4 with sigma of 0.02
3. Uiso/Uaniso restraints and constraints
C16 \\sim C15 \\sim C20 \\sim O7 \\sim O8: within 2A with sigma of 0.01 and
sigma for terminal atoms of 0.02
N10 \\sim C19 \\sim N9 \\sim C17 \\sim C18: within 2A with sigma of 0.04 and
sigma for terminal atoms of 0.08
C12 \\sim O5 \\sim C11 \\sim N7: within 2A with sigma of 0.04 and sigma for
terminal atoms of 0.08
Uanis(C9) = Uanis(N4) = Uanis(N5) = Uanis(C7) = Uanis(C8)
Uanis(C10) = Uanis(C6) = Uanis(C5) = Uanis(O4) = Uanis(O3)
4.a Ternary CH refined with riding coordinates:
 C15(H15), C5(H5)
4.b Secondary CH2 refined with riding coordinates:
 N1(H1A,H1B), C6(H6A,H6B), C16(H16A,H16B), C3(H3A,H3B), C1(H1C,H1D), C13(H13A,
 H13B), N6(H6C,H6D), C11(H11A,H11B)
4.c Aromatic/amide H refined with riding coordinates:
 N3(H3), C9(H9), N2(H2), C8(H8), C19(H19), C17(H17), N7(H7), N8(H8A)
4.d Fitted pentagon refined as free rotating group:
 C19(N10,C18,C17,N9)
;

loop_
_space_group_symop_operation_xyz
'x, y, z'
'-x, y+1/2, -z'

loop_
_atom_site_label
_atom_site_type_symbol
_atom_site_fract_x
_atom_site_fract_y
_atom_site_fract_z
_atom_site_U_iso_or_equiv
_atom_site_adp_type
_atom_site_occupancy
_atom_site_site_symmetry_order
_atom_site_calc_flag
_atom_site_refinement_flags_posn
_atom_site_refinement_flags_adp
_atom_site_refinement_flags_occupancy
_atom_site_disorder_assembly
_atom_site_disorder_group
Zn01 Zn 0.81507(14) 0.44457(14) 0.45538(8) 0.0217(5) Uani 1 1 d . . . A 1
Zn02 Zn 1.3180(4) 0.7395(3) -0.04633(15) 0.0862(12) Uani 1 1 d . . . A 1
O4 O 0.6443(11) 0.3896(11) 0.4927(7) 0.0373(17) Uani 1 1 d . . . A 1
O7 O 1.147(2) 0.6783(19) -0.0022(9) 0.092(5) Uani 1 1 d . U . A 1
O8 O 1.169(2) 0.438(2) -0.0338(9) 0.100(6) Uani 1 1 d . U . A 1
O3 O 0.6712(11) 0.1517(12) 0.5022(7) 0.0373(17) Uani 1 1 d . . . A 1
N5 N 0.1274(12) 0.1360(13) 0.5003(6) 0.0223(14) Uani 1 1 d . . . A 1
O2 O 0.4029(17) 0.2678(17) 0.6545(8) 0.067(4) Uani 1 1 d . . . A 1
N3 N 0.4034(14) 0.3740(16) 0.5564(9) 0.041(4) Uani 1 1 d . . . A 1
H3 H 0.3884 0.4564 0.5338 0.049 Uiso 1 1 calc R . . A 1
C9 C 0.0037(19) 0.1823(18) 0.4940(9) 0.0223(14) Uani 1 1 d . . . A 1
H9 H -0.0698 0.1268 0.5101 0.027 Uiso 1 1 calc R . . A 1
N1 N 0.262(3) 0.740(3) 0.8583(13) 0.122(10) Uani 1 1 d . . . A 1
H1A H 0.1673 0.7450 0.8530 0.147 Uiso 1 1 calc R . . A 1
H1B H 0.2948 0.8253 0.8417 0.147 Uiso 1 1 calc R . . A 1
C20 C 1.095(4) 0.530(3) -0.0108(16) 0.100(6) Uani 1 1 d . U . A 1
N4 N -0.0212(12) 0.3135(12) 0.4636(7) 0.0223(14) Uani 1 1 d . . . A 1
C7 C 0.2024(14) 0.2419(15) 0.4643(8) 0.0223(14) Uani 1 1 d . . . A 1
C15 C 0.957(4) 0.522(3) 0.0139(16) 0.102(6) Uani 1 1 d . U . A 1
H15 H 0.9554 0.4249 0.0373 0.123 Uiso 1 1 calc R . . A 1
O1 O 0.1892(18) 0.7196(17) 0.7178(9) 0.075(5) Uani 1 1 d . . . A 1
C10 C 0.6028(16) 0.2638(17) 0.5019(10) 0.0373(17) Uani 1 1 d . . . A 1
C6 C 0.3565(16) 0.2253(18) 0.4574(10) 0.0373(17) Uani 1 1 d . . . A 1
H6A H 0.3828 0.3000 0.4253 0.045 Uiso 1 1 calc R . . A 1
H6B H 0.3715 0.1267 0.4381 0.045 Uiso 1 1 calc R . . A 1
C16 C 0.856(4) 0.502(3) -0.0471(15) 0.101(7) Uani 1 1 d . U . A 1
H16A H 0.8783 0.5736 -0.0816 0.121 Uiso 1 1 calc R . . A 1
H16B H 0.8638 0.4010 -0.0648 0.121 Uiso 1 1 calc R . . A 1
C2 C 0.272(3) 0.617(3) 0.7497(13) 0.078(9) Uani 1 1 d . . . A 1
C3 C 0.312(3) 0.519(3) 0.6437(11) 0.061(6) Uani 1 1 d . . . A 1
H3A H 0.3585 0.6058 0.6260 0.073 Uiso 1 1 calc R . . A 1
H3B H 0.2113 0.5233 0.6280 0.073 Uiso 1 1 calc R . . A 1
N2 N 0.329(2) 0.522(3) 0.7170(10) 0.080(7) Uani 1 1 d . . . A 1
H2 H 0.3809 0.4543 0.7381 0.096 Uiso 1 1 calc R . . A 1
C5 C 0.4583(16) 0.2406(18) 0.5202(10) 0.0373(17) Uani 1 1 d . . . A 1
H5 H 0.4544 0.1498 0.5479 0.045 Uiso 1 1 calc R . . A 1
C8 C 0.1161(14) 0.3420(15) 0.4413(8) 0.0223(14) Uani 1 1 d . . . A 1
H8 H 0.1384 0.4221 0.4140 0.027 Uiso 1 1 calc R . . A 1
C19 C 0.4928(17) 0.4818(15) -0.0014(9) 0.089(8) Uani 1 1 d . U . A 1
H19 H 0.4150 0.4358 0.0157 0.106 Uiso 1 1 calc R . . A 1
N10 N 0.6313(19) 0.4260(13) 0.0028(7) 0.079(6) Uani 1 1 d G U . A 1
C18 C 0.7150(15) 0.5282(19) -0.0289(9) 0.080(8) Uani 1 1 d G U . A 1
C17 C 0.628(2) 0.6472(15) -0.0527(8) 0.083(8) Uani 1 1 d G U . A 1
H17 H 0.6571 0.7313 -0.0760 0.100 Uiso 1 1 calc R . . A 1
N9 N 0.4909(18) 0.6186(14) -0.0358(9) 0.093(8) Uani 1 1 d G U . A 1
C4 C 0.377(2) 0.375(2) 0.6192(11) 0.046(5) Uani 1 1 d . . . A 1
C1 C 0.302(4) 0.625(3) 0.8187(13) 0.096(11) Uani 1 1 d . . . A 1
H1C H 0.2635 0.5334 0.8367 0.115 Uiso 1 1 calc R . . A 1
H1D H 0.4047 0.6173 0.8269 0.115 Uiso 1 1 calc R . . A 1
O5 O 0.735(2) 0.552(2) 0.2261(10) 0.082(6) Uani 1 1 d D U . A 1
C13 C 0.898(3) 0.749(3) 0.1636(15) 0.081(8) Uani 1 1 d . . . A 1
H13A H 0.9443 0.8425 0.1529 0.097 Uiso 1 1 calc R . . A 1
H13B H 0.7972 0.7585 0.1504 0.097 Uiso 1 1 calc R . . A 1
C12 C 0.835(3) 0.608(3) 0.2561(11) 0.080(8) Uani 1 1 d D U . A 1
N7 N 0.921(2) 0.721(2) 0.2350(11) 0.080(6) Uani 1 1 d D U . A 1
H7 H 0.9812 0.7705 0.2616 0.096 Uiso 1 1 calc R . . A 1
N6 N 0.7652(18) 0.4777(17) 0.3570(7) 0.048(5) Uani 1 1 d . . . A 1
H6C H 0.7635 0.3891 0.3358 0.057 Uiso 1 1 calc R . . A 1
H6D H 0.6782 0.5178 0.3507 0.057 Uiso 1 1 calc R . . A 1
C11 C 0.862(3) 0.573(3) 0.3295(11) 0.075(8) Uani 1 1 d D U . A 1
H11A H 0.9558 0.5278 0.3372 0.090 Uiso 1 1 calc R . . A 1
H11B H 0.8643 0.6675 0.3540 0.090 Uiso 1 1 calc R . . A 1
O6 O 1.004(2) 0.495(2) 0.1522(9) 0.103(7) Uani 1 1 d . . . A 1
C14 C 0.959(3) 0.620(3) 0.1246(12) 0.069(7) Uani 1 1 d . . . A 1
N8 N 0.929(3) 0.629(2) 0.0625(11) 0.082(7) Uani 1 1 d . . . A 1
H8A H 0.8860 0.7106 0.0481 0.098 Uiso 1 1 calc R . . A 1

loop_
_atom_site_aniso_label
_atom_site_aniso_U_11
_atom_site_aniso_U_22
_atom_site_aniso_U_33
_atom_site_aniso_U_23
_atom_site_aniso_U_13
_atom_site_aniso_U_12
Zn01 0.0107(6) 0.0056(7) 0.0490(11) -0.0010(11) 0.0033(6) -0.0006(9)
Zn02 0.131(3) 0.0478(17) 0.081(3) -0.0008(16) 0.015(2) -0.0015(18)
O4 0.018(3) 0.015(3) 0.079(5) 0.001(3) 0.010(3) -0.005(2)
O7 0.128(13) 0.059(9) 0.090(11) -0.005(9) 0.019(10) -0.019(9)
O8 0.155(16) 0.054(9) 0.091(12) -0.018(11) 0.011(11) -0.013(13)
O3 0.018(3) 0.015(3) 0.079(5) 0.001(3) 0.010(3) -0.005(2)
N5 0.014(3) 0.010(3) 0.043(4) -0.001(3) 0.005(3) 0.006(2)
O2 0.062(10) 0.055(10) 0.084(11) 0.003(9) 0.014(9) -0.017(8)
N3 0.029(8) 0.025(7) 0.068(13) -0.011(8) 0.004(8) -0.009(6)
C9 0.014(3) 0.010(3) 0.043(4) -0.001(3) 0.005(3) 0.006(2)
N1 0.17(3) 0.074(16) 0.14(2) -0.011(17) 0.06(2) 0.050(19)
C20 0.140(14) 0.064(10) 0.097(12) -0.001(10) 0.011(11) -0.015(11)
N4 0.014(3) 0.010(3) 0.043(4) -0.001(3) 0.005(3) 0.006(2)
C7 0.014(3) 0.010(3) 0.043(4) -0.001(3) 0.005(3) 0.006(2)
C15 0.139(16) 0.067(11) 0.099(13) 0.005(11) 0.007(12) -0.021(12)
O1 0.076(11) 0.040(9) 0.107(14) 0.001(9) 0.005(10) 0.029(8)
C10 0.018(3) 0.015(3) 0.079(5) 0.001(3) 0.010(3) -0.005(2)
C6 0.018(3) 0.015(3) 0.079(5) 0.001(3) 0.010(3) -0.005(2)
C16 0.137(18) 0.069(13) 0.097(15) 0.011(12) 0.011(14) -0.032(13)
C2 0.10(2) 0.066(18) 0.07(2) -0.042(15) 0.031(17) 0.001(16)
C3 0.058(15) 0.060(14) 0.066(17) -0.011(13) 0.013(13) 0.003(12)
N2 0.086(17) 0.089(16) 0.061(14) 0.002(12) -0.020(12) -0.010(13)
C5 0.018(3) 0.015(3) 0.079(5) 0.001(3) 0.010(3) -0.005(2)
C8 0.014(3) 0.010(3) 0.043(4) -0.001(3) 0.005(3) 0.006(2)
C19 0.15(2) 0.025(12) 0.094(18) 0.006(11) 0.048(17) 0.006(12)
N10 0.110(15) 0.038(11) 0.095(14) -0.016(11) 0.038(12) 0.010(11)
C18 0.11(2) 0.039(13) 0.086(18) -0.006(12) -0.019(16) -0.004(13)
C17 0.12(2) 0.038(12) 0.089(18) -0.004(13) -0.015(16) -0.009(14)
N9 0.15(2) 0.031(10) 0.097(16) 0.023(10) -0.001(16) -0.017(12)
C4 0.066(14) 0.025(9) 0.047(14) -0.002(10) 0.010(12) -0.004(10)
C1 0.17(3) 0.062(17) 0.053(17) 0.011(14) -0.009(18) 0.010(19)
O5 0.073(12) 0.087(14) 0.084(13) -0.019(10) 0.002(10) 0.003(10)
C13 0.063(16) 0.061(16) 0.12(2) -0.019(17) 0.031(16) -0.019(13)
C12 0.12(2) 0.053(15) 0.076(18) 0.002(13) 0.045(17) 0.040(15)
N7 0.092(16) 0.073(14) 0.080(16) 0.003(12) 0.032(13) 0.003(12)
N6 0.057(10) 0.041(12) 0.042(10) 0.007(8) -0.011(8) -0.007(8)
C11 0.09(2) 0.055(14) 0.082(18) 0.007(13) 0.027(16) -0.014(14)
O6 0.131(18) 0.098(17) 0.084(13) 0.009(11) 0.025(12) 0.027(12)
C14 0.11(2) 0.044(14) 0.055(16) 0.006(12) 0.005(15) 0.014(13)
N8 0.114(19) 0.057(13) 0.076(16) 0.016(12) 0.009(14) 0.014(12)

loop_
_atom_type_symbol
_atom_type_description
_atom_type_scat_dispersion_real
_atom_type_scat_dispersion_imag
_atom_type_scat_source
C C 0.0033 0.0016 'International Tables Vol C Tables 4.2.6.8 and 6.1.1.4'
H H 0.0000 0.0000 'International Tables Vol C Tables 4.2.6.8 and 6.1.1.4'
N N 0.0061 0.0033 'International Tables Vol C Tables 4.2.6.8 and 6.1.1.4'
O O 0.0106 0.0060 'International Tables Vol C Tables 4.2.6.8 and 6.1.1.4'
Zn Zn 0.2839 1.4301 'International Tables Vol C Tables 4.2.6.8 and 6.1.1.4'

loop_
_geom_angle_atom_site_label_1
_geom_angle_atom_site_label_2
_geom_angle_atom_site_label_3
_geom_angle
_geom_angle_site_symmetry_1
_geom_angle_site_symmetry_3
O4 Zn01 N5 104.6(5) . 2_656
O4 Zn01 N4 120.9(5) . 1_655
O4 Zn01 N6 107.0(6) . .
N5 Zn01 N6 110.3(6) 2_656 .
N4 Zn01 N5 107.2(5) 1_655 2_656
N4 Zn01 N6 106.7(6) 1_655 .
N1 Zn02 O7 106.3(11) 1_654 .
N1 Zn02 N9 105(3) 1_654 1_655
N10 Zn02 O7 102(2) 2_755 .
N10 Zn02 N1 119(3) 2_755 1_654
N10 Zn02 N9 105(2) 2_755 1_655
N9 Zn02 O7 121(2) 1_655 .
C10 O4 Zn01 126.7(11) . .
C20 O7 Zn02 119(2) . .
C9 N5 Zn01 123.5(12) . 2_646
C9 N5 C7 103.9(13) . .
C7 N5 Zn01 132.3(9) . 2_646
C5 N3 H3 117.4 . .
C4 N3 H3 117.4 . .
C4 N3 C5 125.1(16) . .
N5 C9 H9 121.1 . .
N5 C9 N4 117.8(16) . .
N4 C9 H9 121.1 . .
Zn02 N1 H1A 107.2 1_456 .
Zn02 N1 H1B 107.2 1_456 .
H1A N1 H1B 106.9 . .
C1 N1 Zn02 120.4(19) . 1_456
C1 N1 H1A 107.2 . .
C1 N1 H1B 107.2 . .
O7 C20 C15 109(3) . .
O8 C20 O7 119(3) . .
O8 C20 C15 133(3) . .
C9 N4 Zn01 132.5(11) . 1_455
C9 N4 C8 99.8(12) . .
C8 N4 Zn01 127.4(9) . 1_455
N5 C7 C6 121.6(12) . .
C8 C7 N5 108.5(13) . .
C8 C7 C6 130.0(15) . .
C20 C15 H15 104.7 . .
C20 C15 C16 105(3) . .
C16 C15 H15 104.7 . .
N8 C15 C20 116(3) . .
N8 C15 H15 104.7 . .
N8 C15 C16 120(3) . .
O4 C10 C5 119.6(14) . .
O3 C10 O4 126.4(16) . .
O3 C10 C5 113.7(14) . .
C7 C6 H6A 107.8 . .
C7 C6 H6B 107.8 . .
C7 C6 C5 117.9(16) . .
H6A C6 H6B 107.2 . .
C5 C6 H6A 107.8 . .
C5 C6 H6B 107.8 . .
C15 C16 H16A 110.1 . .
C15 C16 H16B 110.1 . .
H16A C16 H16B 108.4 . .
C18 C16 C15 108(3) . .
C18 C16 H16A 110.1 . .
C18 C16 H16B 110.1 . .
O1 C2 C1 120(2) . .
N2 C2 O1 119(3) . .
N2 C2 C1 120(3) . .
H3A C3 H3B 108.3 . .
N2 C3 H3A 109.8 . .
N2 C3 H3B 109.8 . .
N2 C3 C4 109.3(19) . .
C4 C3 H3A 109.8 . .
C4 C3 H3B 109.8 . .
C2 N2 C3 122(2) . .
C2 N2 H2 118.8 . .
C3 N2 H2 118.8 . .
N3 C5 C6 104.5(13) . .
N3 C5 H5 110.0 . .
C10 C5 N3 112.4(13) . .
C10 C5 C6 110.0(16) . .
C10 C5 H5 110.0 . .
C6 C5 H5 110.0 . .
N4 C8 H8 125.2 . .
C7 C8 N4 109.5(14) . .
C7 C8 H8 125.2 . .
N10 C19 H19 126.0 . .
N9 C19 H19 126.0 . .
N9 C19 N10 108.0 . .
C19 N10 Zn02 122.0(10) . 2_745
C18 N10 Zn02 130.0(10) . 2_745
C18 N10 C19 108.0 . .
N10 C18 C16 126.3(17) . .
N10 C18 C17 108.0 . .
C17 C18 C16 124.4(17) . .
C18 C17 H17 126.0 . .
N9 C17 C18 108.0 . .
N9 C17 H17 126.0 . .
C19 N9 Zn02 120.4(10) . 1_455
C17 N9 Zn02 131.5(10) . 1_455
C17 N9 C19 108.0 . .
O2 C4 N3 121.0(19) . .
O2 C4 C3 123(2) . .
N3 C4 C3 115.9(18) . .
N1 C1 C2 125(3) . .
N1 C1 H1C 106.1 . .
N1 C1 H1D 106.1 . .
C2 C1 H1C 106.1 . .
C2 C1 H1D 106.1 . .
H1C C1 H1D 106.3 . .
H13A C13 H13B 108.1 . .
N7 C13 H13A 109.5 . .
N7 C13 H13B 109.5 . .
N7 C13 C14 111(2) . .
C14 C13 H13A 109.5 . .
C14 C13 H13B 109.5 . .
O5 C12 N7 128(2) . .
O5 C12 C11 118(2) . .
N7 C12 C11 113(2) . .
C13 N7 H7 123.6 . .
C12 N7 C13 113(2) . .
C12 N7 H7 123.6 . .
Zn01 N6 H6C 109.2 . .
Zn01 N6 H6D 109.2 . .
H6C N6 H6D 107.9 . .
C11 N6 Zn01 111.9(13) . .
C11 N6 H6C 109.2 . .
C11 N6 H6D 109.2 . .
C12 C11 H11A 108.1 . .
C12 C11 H11B 108.1 . .
N6 C11 C12 117(2) . .
N6 C11 H11A 108.1 . .
N6 C11 H11B 108.1 . .
H11A C11 H11B 107.3 . .
O6 C14 C13 123(2) . .
N8 C14 C13 113(2) . .
N8 C14 O6 121(2) . .
C15 N8 H8A 116.4 . .
C14 N8 C15 127(2) . .
C14 N8 H8A 116.4 . .

loop_
_geom_bond_atom_site_label_1
_geom_bond_atom_site_label_2
_geom_bond_distance
_geom_bond_site_symmetry_2
Zn01 O4 1.938(11) .
Zn01 N5 2.008(12) 2_656
Zn01 N4 1.966(11) 1_655
Zn01 N6 2.042(15) .
Zn02 O7 2.02(2) .
Zn02 N1 1.97(3) 1_654
Zn02 N10 1.95(9) 2_755
Zn02 N9 1.99(6) 1_655
O4 C10 1.225(18) .
O7 C20 1.43(3) .
O8 C20 1.22(4) .
O3 C10 1.209(19) .
N5 Zn01 2.008(12) 2_646
N5 C9 1.26(2) .
N5 C7 1.44(2) .
O2 C4 1.22(2) .
N3 H3 0.8800 .
N3 C5 1.53(2) .
N3 C4 1.33(3) .
C9 H9 0.9500 .
C9 N4 1.35(2) .
N1 Zn02 1.97(3) 1_456
N1 H1A 0.9100 .
N1 H1B 0.9100 .
N1 C1 1.39(3) .
C20 C15 1.47(5) .
N4 Zn01 1.966(11) 1_455
N4 C8 1.46(2) .
C7 C6 1.51(2) .
C7 C8 1.288(19) .
C15 H15 1.0000 .
C15 C16 1.52(4) .
C15 N8 1.43(4) .
O1 C2 1.35(3) .
C10 C5 1.49(2) .
C6 H6A 0.9900 .
C6 H6B 0.9900 .
C6 C5 1.54(3) .
C16 H16A 0.9900 .
C16 H16B 0.9900 .
C16 C18 1.46(4) .
C2 N2 1.24(3) .
C2 C1 1.41(3) .
C3 H3A 0.9900 .
C3 H3B 0.9900 .
C3 N2 1.49(3) .
C3 C4 1.55(3) .
N2 H2 0.8800 .
C5 H5 1.0000 .
C8 H8 0.9500 .
C19 H19 0.9500 .
C19 N10 1.4200 .
C19 N9 1.4200 .
N10 Zn02 1.947(11) 2_745
N10 C18 1.4200 .
C18 C17 1.4200 .
C17 H17 0.9500 .
C17 N9 1.4200 .
N9 Zn02 1.986(14) 1_455
C1 H1C 0.9900 .
C1 H1D 0.9900 .
O5 C12 1.20(2) .
C13 H13A 0.9900 .
C13 H13B 0.9900 .
C13 N7 1.47(3) .
C13 C14 1.55(3) .
C12 N7 1.41(2) .
C12 C11 1.53(2) .
N7 H7 0.8800 .
N6 H6C 0.9100 .
N6 H6D 0.9100 .
N6 C11 1.42(3) .
C11 H11A 0.9900 .
C11 H11B 0.9900 .
O6 C14 1.32(3) .
C14 N8 1.28(3) .
N8 H8A 0.8800 .

loop_
_smtbx_masks_void_nr
_smtbx_masks_void_average_x
_smtbx_masks_void_average_y
_smtbx_masks_void_average_z
_smtbx_masks_void_volume
_smtbx_masks_void_count_electrons
1 0.289 -0.595 0.250 312.6 109.9
2 -0.289 -0.700 0.750 312.6 110.5
